data_4341648
loop_
_publ_author_name
'Gilbert-Wilson, Ryan'
'Field, Leslie D.'
'Bhadbhade, Mohan'

_publ_section_title
;
 Ruthenium Hydrides Containing the Superhindered Polydentate Polyphosphine
 Ligand P(CH2CH2P(t)Bu2)3.
;
_journal_name_full 'Inorganic chemistry'
_journal_page_first 141112150820006
_journal_paper_doi 10.1021/ic501895s
_journal_year 2014
_chemical_formula_sum 'C30 H68 N2 P4 Ru'
_chemical_formula_weight 681.81
_chemical_name_systematic
; 
 ? 
;
_space_group_IT_number 14
_symmetry_cell_setting monoclinic
_symmetry_space_group_name_Hall '-P 2yn'
_symmetry_space_group_name_H-M 'P 1 21/n 1'
_atom_sites_solution_hydrogens geom
_atom_sites_solution_primary direct
_atom_sites_solution_secondary difmap
_audit_creation_method SHELXL-97
_cell_angle_alpha 90.00
_cell_angle_beta 99.815(2)
_cell_angle_gamma 90.00
_cell_formula_units_Z 4
_cell_length_a 8.5017(6)
_cell_length_b 21.3304(16)
_cell_length_c 20.3462(13)
_cell_measurement_reflns_used 9950
_cell_measurement_temperature 150(2)
_cell_measurement_theta_max 27.16
_cell_measurement_theta_min 2.47
_cell_volume 3635.7(4)
_computing_cell_refinement
;
        APEX2(Bruker, 2007, Bruker AXS Inc.,Madison, USA)
;
_computing_data_collection
;
        APEX2(Bruker, 2007, Bruker AXS Inc., Madison, USA)
;
_computing_data_reduction
;
        APEX2(Bruker, 2007, Bruker AXS Inc., Madison, USA)
;
_computing_molecular_graphics 'SHELXTL-Plus. Sheldrick, G. M. (2008)'
_computing_structure_refinement 'SHELXL-97. Sheldrick, G. M. (2008)'
_computing_structure_solution 'SHELXS-97. Sheldrick, G. M. (2008)'
_diffrn_ambient_temperature 150(2)
_diffrn_measured_fraction_theta_full 0.998
_diffrn_measured_fraction_theta_max 0.998
_diffrn_measurement_device_type 'Bruker kappa APEXII CCD Area Detector'
_diffrn_measurement_method '\f scans, and \w scans with \k offsets'
_diffrn_radiation_monochromator graphite
_diffrn_radiation_source 'fine-focus sealed tube'
_diffrn_radiation_type MoK\a
_diffrn_radiation_wavelength 0.71073
_diffrn_reflns_av_R_equivalents 0.0302
_diffrn_reflns_av_sigmaI/netI 0.0341
_diffrn_reflns_limit_h_max 6
_diffrn_reflns_limit_h_min -10
_diffrn_reflns_limit_k_max 25
_diffrn_reflns_limit_k_min -25
_diffrn_reflns_limit_l_max 24
_diffrn_reflns_limit_l_min -17
_diffrn_reflns_number 23007
_diffrn_reflns_theta_full 25.00
_diffrn_reflns_theta_max 25.00
_diffrn_reflns_theta_min 2.03
_exptl_absorpt_coefficient_mu 0.628
_exptl_absorpt_correction_T_max 0.9451
_exptl_absorpt_correction_T_min 0.8301
_exptl_absorpt_correction_type multi-scan
_exptl_absorpt_process_details '(SADABS; Sheldrick, 2003)'
_exptl_crystal_colour yellow
_exptl_crystal_density_diffrn 1.246
_exptl_crystal_density_method 'not measured'
_exptl_crystal_description 'rhombic plates'
_exptl_crystal_F_000 1464
_exptl_crystal_size_max 0.31
_exptl_crystal_size_mid 0.18
_exptl_crystal_size_min 0.09
_refine_diff_density_max 0.399
_refine_diff_density_min -0.907
_refine_diff_density_rms 0.104
_refine_ls_extinction_method none
_refine_ls_goodness_of_fit_ref 0.849
_refine_ls_hydrogen_treatment mixed
_refine_ls_matrix_type full
_refine_ls_number_parameters 360
_refine_ls_number_reflns 6394
_refine_ls_number_restraints 0
_refine_ls_restrained_S_all 0.849
_refine_ls_R_factor_all 0.0426
_refine_ls_R_factor_gt 0.0275
_refine_ls_shift/su_max 0.003
_refine_ls_shift/su_mean 0.000
_refine_ls_structure_factor_coef Fsqd
_refine_ls_weighting_details 'calc w=1/[\s^2^(Fo^2^)+(0.1000P)^2^+0.4397P] where P=(Fo^2^+2Fc^2^)/3'
_refine_ls_weighting_scheme calc
_refine_ls_wR_factor_gt 0.0837
_refine_ls_wR_factor_ref 0.1098
_reflns_number_gt 5239
_reflns_number_total 6394
_reflns_threshold_expression >2sigma(I)
_cod_data_source_file ic501895s_si_002.cif
_cod_data_source_block RuH2N2
_cod_depositor_comments
;
The following automatic conversions were performed:

'_symmetry_cell_setting' value 'Monoclinic' changed to 'monoclinic'
according to
/home/saulius/struct/COD-crude-data--automatic-downloads/rss-feeds/ACS/lib/dictionaries/cif_core.dic
dictionary named 'cif_core.dic' version 2.4.2 from
2011-04-26.

'_exptl_absorpt_correction_type' value 'Multi-scan'
changed to 'multi-scan' according to
/home/saulius/struct/COD-crude-data--automatic-downloads/rss-feeds/ACS/lib/dictionaries/cif_core.dic
dictionary named 'cif_core.dic' version 2.4.2 from 2011-04-26.

Automatic conversion script
Id: cif_fix_values 2935 2014-11-11 08:27:57Z andrius 
;
_cod_original_sg_symbol_H-M P2(1)/n
_cod_database_code 4341648

loop_
_symmetry_equiv_pos_as_xyz
'x, y, z'
'-x+1/2, y+1/2, -z+1/2'
'-x, -y, -z'
'x-1/2, -y-1/2, z-1/2'

loop_
_atom_site_label
_atom_site_type_symbol
_atom_site_fract_x
_atom_site_fract_y
_atom_site_fract_z
_atom_site_U_iso_or_equiv
_atom_site_adp_type
_atom_site_occupancy
_atom_site_symmetry_multiplicity
_atom_site_calc_flag
_atom_site_refinement_flags
Ru1 Ru 0.43711(3) 0.736853(9) 0.471996(11) 0.01669(10) Uani 1 1 d .
P4 P 0.42497(9) 0.57447(3) 0.70795(4) 0.02076(18) Uani 1 1 d .
P1 P 0.43377(8) 0.65535(3) 0.39567(4) 0.01759(17) Uani 1 1 d .
P2 P 0.60904(9) 0.67363(3) 0.54010(4) 0.01863(17) Uani 1 1 d .
P3 P 0.54190(9) 0.81777(3) 0.54285(4) 0.01952(18) Uani 1 1 d .
C1 C 0.5904(3) 0.59688(12) 0.43077(15) 0.0229(6) Uani 1 1 d .
H1A H 0.5387 0.5606 0.4486 0.027 Uiso 1 1 calc R
H1B H 0.6449 0.5815 0.3946 0.027 Uiso 1 1 calc R
C3 C 0.7653(4) 0.72210(13) 0.59009(15) 0.0245(7) Uani 1 1 d .
H3A H 0.8139 0.6988 0.6305 0.029 Uiso 1 1 calc R
H3B H 0.8502 0.7314 0.5637 0.029 Uiso 1 1 calc R
C4 C 0.6933(4) 0.78374(13) 0.61039(15) 0.0245(7) Uani 1 1 d .
H4A H 0.7802 0.8146 0.6231 0.029 Uiso 1 1 calc R
H4B H 0.6428 0.7760 0.6500 0.029 Uiso 1 1 calc R
C2 C 0.7148(3) 0.62521(13) 0.48655(14) 0.0226(6) Uani 1 1 d .
H2A H 0.7915 0.6513 0.4671 0.027 Uiso 1 1 calc R
H2B H 0.7748 0.5914 0.5132 0.027 Uiso 1 1 calc R
C8 C 0.4965(4) 0.67647(13) 0.31316(14) 0.0235(6) Uani 1 1 d .
C6 C 0.1058(4) 0.64255(14) 0.34643(18) 0.0339(8) Uani 1 1 d .
H6A H 0.0079 0.6177 0.3436 0.051 Uiso 1 1 calc R
H6B H 0.1215 0.6544 0.3015 0.051 Uiso 1 1 calc R
H6C H 0.0968 0.6804 0.3728 0.051 Uiso 1 1 calc R
C7 C 0.2613(4) 0.54437(13) 0.33793(18) 0.0330(8) Uani 1 1 d .
H7A H 0.1763 0.5150 0.3439 0.049 Uiso 1 1 calc R
H7B H 0.3654 0.5244 0.3522 0.049 Uiso 1 1 calc R
H7C H 0.2499 0.5561 0.2908 0.049 Uiso 1 1 calc R
C12 C 0.4074(4) 0.85976(13) 0.59431(15) 0.0280(7) Uani 1 1 d .
C10 C 0.3978(4) 0.73262(13) 0.28216(16) 0.0322(8) Uani 1 1 d .
H10A H 0.4345 0.7452 0.2410 0.048 Uiso 1 1 calc R
H10B H 0.4111 0.7677 0.3137 0.048 Uiso 1 1 calc R
H10C H 0.2849 0.7208 0.2720 0.048 Uiso 1 1 calc R
C5 C 0.2493(3) 0.60343(13) 0.38020(16) 0.0246(6) Uani 1 1 d .
C9 C 0.4814(4) 0.62355(14) 0.26162(16) 0.0325(7) Uani 1 1 d .
H9A H 0.3684 0.6162 0.2438 0.049 Uiso 1 1 calc R
H9B H 0.5289 0.5852 0.2829 0.049 Uiso 1 1 calc R
H9C H 0.5373 0.6354 0.2252 0.049 Uiso 1 1 calc R
C11 C 0.6716(4) 0.69667(16) 0.32751(16) 0.0341(8) Uani 1 1 d .
H11A H 0.7380 0.6611 0.3457 0.051 Uiso 1 1 calc R
H11B H 0.6846 0.7310 0.3599 0.051 Uiso 1 1 calc R
H11C H 0.7045 0.7108 0.2861 0.051 Uiso 1 1 calc R
C13 C 0.2810(4) 0.89662(16) 0.54692(18) 0.0396(8) Uani 1 1 d .
H13A H 0.1967 0.9104 0.5710 0.059 Uiso 1 1 calc R
H13B H 0.2348 0.8697 0.5095 0.059 Uiso 1 1 calc R
H13C H 0.3307 0.9333 0.5299 0.059 Uiso 1 1 calc R
C14 C 0.5653(4) 0.61379(12) 0.59990(15) 0.0240(6) Uani 1 1 d .
H14A H 0.5063 0.5789 0.5748 0.029 Uiso 1 1 calc R
H14B H 0.6674 0.5967 0.6239 0.029 Uiso 1 1 calc R
C16 C 0.2041(4) 0.58287(14) 0.70384(15) 0.0273(7) Uani 1 1 d .
C17 C 0.1396(4) 0.64734(17) 0.7175(2) 0.0486(10) Uani 1 1 d .
H17A H 0.0227 0.6462 0.7094 0.073 Uiso 1 1 calc R
H17B H 0.1762 0.6782 0.6877 0.073 Uiso 1 1 calc R
H17C H 0.1786 0.6591 0.7640 0.073 Uiso 1 1 calc R
C20 C 0.4978(4) 0.66677(15) 0.81582(17) 0.0382(8) Uani 1 1 d .
H20A H 0.3903 0.6657 0.8272 0.057 Uiso 1 1 calc R
H20B H 0.5015 0.6981 0.7808 0.057 Uiso 1 1 calc R
H20C H 0.5752 0.6779 0.8555 0.057 Uiso 1 1 calc R
C15 C 0.4678(4) 0.63815(12) 0.65088(15) 0.0253(7) Uani 1 1 d .
H15A H 0.3659 0.6558 0.6273 0.030 Uiso 1 1 calc R
H15B H 0.5274 0.6722 0.6773 0.030 Uiso 1 1 calc R
C18 C 0.5389(4) 0.60218(14) 0.79072(16) 0.0277(7) Uani 1 1 d .
C19 C 0.7142(4) 0.60319(17) 0.78035(19) 0.0431(9) Uani 1 1 d .
H19A H 0.7837 0.6124 0.8229 0.065 Uiso 1 1 calc R
H19B H 0.7281 0.6356 0.7477 0.065 Uiso 1 1 calc R
H19C H 0.7425 0.5622 0.7639 0.065 Uiso 1 1 calc R
C23 C 0.5238(5) 0.55295(17) 0.84383(18) 0.0488(10) Uani 1 1 d .
H23A H 0.5965 0.5634 0.8851 0.073 Uiso 1 1 calc R
H23B H 0.5516 0.5116 0.8281 0.073 Uiso 1 1 calc R
H23C H 0.4138 0.5522 0.8523 0.073 Uiso 1 1 calc R
C21 C 0.1301(4) 0.56361(19) 0.63230(18) 0.0459(9) Uani 1 1 d .
H21A H 0.1665 0.5214 0.6231 0.069 Uiso 1 1 calc R
H21B H 0.1633 0.5933 0.6006 0.069 Uiso 1 1 calc R
H21C H 0.0135 0.5638 0.6276 0.069 Uiso 1 1 calc R
C22 C 0.1496(5) 0.53516(19) 0.7514(2) 0.0494(10) Uani 1 1 d .
H22A H 0.1860 0.5485 0.7976 0.074 Uiso 1 1 calc R
H22B H 0.1950 0.4940 0.7443 0.074 Uiso 1 1 calc R
H22C H 0.0328 0.5324 0.7428 0.074 Uiso 1 1 calc R
C24 C 0.3223(4) 0.80905(15) 0.62924(18) 0.0391(8) Uani 1 1 d .
H24A H 0.2329 0.8280 0.6468 0.059 Uiso 1 1 calc R
H24B H 0.3978 0.7908 0.6660 0.059 Uiso 1 1 calc R
H24C H 0.2820 0.7762 0.5971 0.059 Uiso 1 1 calc R
C25 C 0.4884(5) 0.90311(16) 0.65071(18) 0.0437(9) Uani 1 1 d .
H25A H 0.5230 0.9418 0.6314 0.066 Uiso 1 1 calc R
H25B H 0.5813 0.8818 0.6762 0.066 Uiso 1 1 calc R
H25C H 0.4124 0.9133 0.6803 0.066 Uiso 1 1 calc R
C26 C 0.2182(4) 0.58127(14) 0.44859(17) 0.0338(8) Uani 1 1 d .
H26A H 0.2296 0.6167 0.4797 0.051 Uiso 1 1 calc R
H26B H 0.2953 0.5486 0.4657 0.051 Uiso 1 1 calc R
H26C H 0.1097 0.5643 0.4441 0.051 Uiso 1 1 calc R
C27 C 0.6636(4) 0.87810(13) 0.50402(15) 0.0256(7) Uani 1 1 d .
C29 C 0.5699(4) 0.90062(15) 0.43754(16) 0.0358(8) Uani 1 1 d .
H29A H 0.4724 0.9219 0.4452 0.054 Uiso 1 1 calc R
H29B H 0.5415 0.8646 0.4080 0.054 Uiso 1 1 calc R
H29C H 0.6355 0.9299 0.4167 0.054 Uiso 1 1 calc R
C30 C 0.8173(4) 0.84616(15) 0.49045(17) 0.0335(8) Uani 1 1 d .
H30A H 0.8747 0.8747 0.4651 0.050 Uiso 1 1 calc R
H30B H 0.7898 0.8077 0.4647 0.050 Uiso 1 1 calc R
H30C H 0.8853 0.8358 0.5329 0.050 Uiso 1 1 calc R
C28 C 0.7170(5) 0.93518(15) 0.54832(18) 0.0401(9) Uani 1 1 d .
H28A H 0.7646 0.9209 0.5931 0.060 Uiso 1 1 calc R
H28B H 0.6244 0.9618 0.5512 0.060 Uiso 1 1 calc R
H28C H 0.7961 0.9592 0.5290 0.060 Uiso 1 1 calc R
N1 N 0.2176(3) 0.72929(11) 0.49129(15) 0.0324(7) Uani 1 1 d .
N2 N 0.0907(4) 0.72613(16) 0.4977(2) 0.0559(10) Uani 1 1 d .
H2H H 0.601(4) 0.7474(15) 0.4452(19) 0.039(10) Uiso 1 1 d .
H1H H 0.363(5) 0.7871(18) 0.4131(19) 0.055(11) Uiso 1 1 d .

loop_
_atom_site_aniso_label
_atom_site_aniso_U_11
_atom_site_aniso_U_22
_atom_site_aniso_U_33
_atom_site_aniso_U_23
_atom_site_aniso_U_13
_atom_site_aniso_U_12
Ru1 0.01666(15) 0.01302(14) 0.02023(16) -0.00001(8) 0.00264(10) 0.00196(8)
P4 0.0229(4) 0.0150(3) 0.0255(4) 0.0023(3) 0.0075(3) 0.0006(3)
P1 0.0177(4) 0.0129(3) 0.0222(4) 0.0000(3) 0.0036(3) 0.0011(3)
P2 0.0201(4) 0.0159(3) 0.0200(4) 0.0024(3) 0.0039(3) 0.0029(3)
P3 0.0235(4) 0.0146(3) 0.0198(4) -0.0004(3) 0.0021(3) 0.0011(3)
C1 0.0238(16) 0.0171(13) 0.0282(17) 0.0001(12) 0.0056(12) 0.0066(11)
C3 0.0236(16) 0.0223(13) 0.0261(17) 0.0004(12) 0.0002(13) 0.0017(12)
C4 0.0243(16) 0.0244(14) 0.0233(16) 0.0015(12) -0.0004(12) 0.0013(12)
C2 0.0212(15) 0.0219(13) 0.0253(16) 0.0018(12) 0.0052(12) 0.0077(12)
C8 0.0302(16) 0.0217(13) 0.0186(15) 0.0003(12) 0.0041(12) 0.0000(12)
C6 0.0208(17) 0.0304(16) 0.049(2) -0.0079(15) 0.0021(14) -0.0018(13)
C7 0.0320(18) 0.0205(14) 0.048(2) -0.0082(14) 0.0119(15) -0.0051(13)
C12 0.0350(18) 0.0227(14) 0.0275(17) -0.0043(12) 0.0085(13) 0.0059(13)
C10 0.044(2) 0.0279(16) 0.0235(18) 0.0040(13) 0.0021(15) 0.0043(14)
C5 0.0219(16) 0.0200(13) 0.0335(18) -0.0050(12) 0.0095(13) -0.0029(12)
C9 0.044(2) 0.0278(15) 0.0271(18) -0.0051(13) 0.0093(14) -0.0015(14)
C11 0.0335(19) 0.0421(18) 0.0287(18) 0.0007(15) 0.0105(14) -0.0045(15)
C13 0.038(2) 0.0389(18) 0.043(2) -0.0004(16) 0.0105(16) 0.0175(15)
C14 0.0283(17) 0.0165(13) 0.0271(17) 0.0025(11) 0.0041(13) 0.0030(11)
C16 0.0232(16) 0.0302(15) 0.0291(18) 0.0015(13) 0.0065(13) -0.0008(12)
C17 0.0279(19) 0.046(2) 0.072(3) -0.008(2) 0.0097(18) 0.0116(16)
C20 0.040(2) 0.0402(18) 0.0331(19) -0.0118(15) 0.0023(15) 0.0044(15)
C15 0.0317(17) 0.0169(13) 0.0290(17) 0.0047(12) 0.0099(13) 0.0017(12)
C18 0.0254(16) 0.0262(14) 0.0299(18) 0.0001(13) -0.0001(13) 0.0001(12)
C19 0.0259(19) 0.0443(19) 0.058(2) -0.0101(18) 0.0027(16) 0.0001(15)
C23 0.058(3) 0.047(2) 0.035(2) 0.0144(17) -0.0091(18) -0.0051(19)
C21 0.035(2) 0.060(2) 0.038(2) -0.0002(18) -0.0059(16) -0.0025(18)
C22 0.029(2) 0.069(3) 0.051(2) 0.025(2) 0.0111(17) -0.0094(17)
C24 0.045(2) 0.0369(18) 0.039(2) -0.0071(16) 0.0186(16) 0.0025(16)
C25 0.058(2) 0.0370(18) 0.037(2) -0.0138(16) 0.0106(18) 0.0029(17)
C26 0.0355(19) 0.0264(15) 0.042(2) -0.0016(14) 0.0147(15) -0.0087(14)
C27 0.0299(17) 0.0179(13) 0.0287(17) -0.0004(12) 0.0038(13) -0.0050(12)
C29 0.046(2) 0.0307(16) 0.0294(19) 0.0124(14) 0.0033(15) -0.0050(15)
C30 0.0305(18) 0.0320(16) 0.039(2) 0.0018(14) 0.0082(15) -0.0113(14)
C28 0.052(2) 0.0231(15) 0.044(2) -0.0022(15) 0.0039(17) -0.0116(15)
N1 0.0264(16) 0.0279(13) 0.0439(18) -0.0091(12) 0.0092(13) 0.0000(11)
N2 0.032(2) 0.062(2) 0.079(3) -0.0264(19) 0.0235(18) -0.0070(15)

loop_
_atom_type_symbol
_atom_type_description
_atom_type_scat_dispersion_real
_atom_type_scat_dispersion_imag
_atom_type_scat_source
C C 0.0033 0.0016 'International Tables Vol C Tables 4.2.6.8 and 6.1.1.4'
H H 0.0000 0.0000 'International Tables Vol C Tables 4.2.6.8 and 6.1.1.4'
P P 0.1023 0.0942 'International Tables Vol C Tables 4.2.6.8 and 6.1.1.4'
Ru Ru -1.2594 0.8363 'International Tables Vol C Tables 4.2.6.8 and 6.1.1.4'
N N 0.0061 0.0033 'International Tables Vol C Tables 4.2.6.8 and 6.1.1.4'

loop_
_geom_angle_atom_site_label_1
_geom_angle_atom_site_label_2
_geom_angle_atom_site_label_3
_geom_angle
N1 Ru1 P2 111.12(9)
N1 Ru1 P3 102.25(8)
P2 Ru1 P3 85.64(3)
N1 Ru1 P1 99.60(8)
P2 Ru1 P1 84.10(3)
P3 Ru1 P1 157.99(3)
N1 Ru1 H2H 170.8(13)
P2 Ru1 H2H 77.5(13)
P3 Ru1 H2H 81.0(13)
P1 Ru1 H2H 77.8(12)
N1 Ru1 H1H 86.7(14)
P2 Ru1 H1H 162.2(14)
P3 Ru1 H1H 91.5(13)
P1 Ru1 H1H 92.4(13)
H2H Ru1 H1H 84.7(18)
C15 P4 C16 101.73(14)
C15 P4 C18 101.69(14)
C16 P4 C18 111.55(14)
C1 P1 C8 101.91(14)
C1 P1 C5 100.83(13)
C8 P1 C5 109.85(13)
C1 P1 Ru1 108.40(9)
C8 P1 Ru1 116.03(9)
C5 P1 Ru1 117.46(10)
C2 P2 C14 100.13(13)
C2 P2 C3 105.18(14)
C14 P2 C3 103.38(14)
C2 P2 Ru1 107.42(9)
C14 P2 Ru1 129.08(10)
C3 P2 Ru1 109.30(9)
C4 P3 C12 100.50(14)
C4 P3 C27 102.31(14)
C12 P3 C27 109.29(13)
C4 P3 Ru1 108.16(9)
C12 P3 Ru1 119.21(10)
C27 P3 Ru1 114.95(10)
C2 C1 P1 111.98(18)
C2 C1 H1A 109.2
P1 C1 H1A 109.2
C2 C1 H1B 109.2
P1 C1 H1B 109.2
H1A C1 H1B 107.9
C4 C3 P2 110.2(2)
C4 C3 H3A 109.6
P2 C3 H3A 109.6
C4 C3 H3B 109.6
P2 C3 H3B 109.6
H3A C3 H3B 108.1
C3 C4 P3 113.1(2)
C3 C4 H4A 109.0
P3 C4 H4A 109.0
C3 C4 H4B 109.0
P3 C4 H4B 109.0
H4A C4 H4B 107.8
C1 C2 P2 108.3(2)
C1 C2 H2A 110.0
P2 C2 H2A 110.0
C1 C2 H2B 110.0
P2 C2 H2B 110.0
H2A C2 H2B 108.4
C11 C8 C9 107.7(3)
C11 C8 C10 107.7(2)
C9 C8 C10 108.5(2)
C11 C8 P1 108.0(2)
C9 C8 P1 115.3(2)
C10 C8 P1 109.4(2)
C5 C6 H6A 109.5
C5 C6 H6B 109.5
H6A C6 H6B 109.5
C5 C6 H6C 109.5
H6A C6 H6C 109.5
H6B C6 H6C 109.5
C5 C7 H7A 109.5
C5 C7 H7B 109.5
H7A C7 H7B 109.5
C5 C7 H7C 109.5
H7A C7 H7C 109.5
H7B C7 H7C 109.5
C13 C12 C24 108.4(3)
C13 C12 C25 109.7(3)
C24 C12 C25 105.3(3)
C13 C12 P3 108.6(2)
C24 C12 P3 107.3(2)
C25 C12 P3 117.3(2)
C8 C10 H10A 109.5
C8 C10 H10B 109.5
H10A C10 H10B 109.5
C8 C10 H10C 109.5
H10A C10 H10C 109.5
H10B C10 H10C 109.5
C26 C5 C7 107.0(2)
C26 C5 C6 109.0(3)
C7 C5 C6 108.5(2)
C26 C5 P1 107.1(2)
C7 C5 P1 116.0(2)
C6 C5 P1 109.05(19)
C8 C9 H9A 109.5
C8 C9 H9B 109.5
H9A C9 H9B 109.5
C8 C9 H9C 109.5
H9A C9 H9C 109.5
H9B C9 H9C 109.5
C8 C11 H11A 109.5
C8 C11 H11B 109.5
H11A C11 H11B 109.5
C8 C11 H11C 109.5
H11A C11 H11C 109.5
H11B C11 H11C 109.5
C12 C13 H13A 109.5
C12 C13 H13B 109.5
H13A C13 H13B 109.5
C12 C13 H13C 109.5
H13A C13 H13C 109.5
H13B C13 H13C 109.5
C15 C14 P2 114.01(19)
C15 C14 H14A 108.7
P2 C14 H14A 108.7
C15 C14 H14B 108.7
P2 C14 H14B 108.7
H14A C14 H14B 107.6
C17 C16 C22 109.2(3)
C17 C16 C21 108.1(3)
C22 C16 C21 107.6(3)
C17 C16 P4 117.8(2)
C22 C16 P4 108.5(2)
C21 C16 P4 105.1(2)
C16 C17 H17A 109.5
C16 C17 H17B 109.5
H17A C17 H17B 109.5
C16 C17 H17C 109.5
H17A C17 H17C 109.5
H17B C17 H17C 109.5
C18 C20 H20A 109.5
C18 C20 H20B 109.5
H20A C20 H20B 109.5
C18 C20 H20C 109.5
H20A C20 H20C 109.5
H20B C20 H20C 109.5
C14 C15 P4 111.22(19)
C14 C15 H15A 109.4
P4 C15 H15A 109.4
C14 C15 H15B 109.4
P4 C15 H15B 109.4
H15A C15 H15B 108.0
C23 C18 C20 109.4(3)
C23 C18 C19 107.8(3)
C20 C18 C19 108.3(3)
C23 C18 P4 108.9(2)
C20 C18 P4 117.9(2)
C19 C18 P4 104.1(2)
C18 C19 H19A 109.5
C18 C19 H19B 109.5
H19A C19 H19B 109.5
C18 C19 H19C 109.5
H19A C19 H19C 109.5
H19B C19 H19C 109.5
C18 C23 H23A 109.5
C18 C23 H23B 109.5
H23A C23 H23B 109.5
C18 C23 H23C 109.5
H23A C23 H23C 109.5
H23B C23 H23C 109.5
C16 C21 H21A 109.5
C16 C21 H21B 109.5
H21A C21 H21B 109.5
C16 C21 H21C 109.5
H21A C21 H21C 109.5
H21B C21 H21C 109.5
C16 C22 H22A 109.5
C16 C22 H22B 109.5
H22A C22 H22B 109.5
C16 C22 H22C 109.5
H22A C22 H22C 109.5
H22B C22 H22C 109.5
C12 C24 H24A 109.5
C12 C24 H24B 109.5
H24A C24 H24B 109.5
C12 C24 H24C 109.5
H24A C24 H24C 109.5
H24B C24 H24C 109.5
C12 C25 H25A 109.5
C12 C25 H25B 109.5
H25A C25 H25B 109.5
C12 C25 H25C 109.5
H25A C25 H25C 109.5
H25B C25 H25C 109.5
C5 C26 H26A 109.5
C5 C26 H26B 109.5
H26A C26 H26B 109.5
C5 C26 H26C 109.5
H26A C26 H26C 109.5
H26B C26 H26C 109.5
C29 C27 C28 109.1(2)
C29 C27 C30 108.2(3)
C28 C27 C30 106.3(3)
C29 C27 P3 110.0(2)
C28 C27 P3 114.8(2)
C30 C27 P3 108.24(19)
C27 C29 H29A 109.5
C27 C29 H29B 109.5
H29A C29 H29B 109.5
C27 C29 H29C 109.5
H29A C29 H29C 109.5
H29B C29 H29C 109.5
C27 C30 H30A 109.5
C27 C30 H30B 109.5
H30A C30 H30B 109.5
C27 C30 H30C 109.5
H30A C30 H30C 109.5
H30B C30 H30C 109.5
C27 C28 H28A 109.5
C27 C28 H28B 109.5
H28A C28 H28B 109.5
C27 C28 H28C 109.5
H28A C28 H28C 109.5
H28B C28 H28C 109.5
N2 N1 Ru1 175.2(3)

loop_
_geom_bond_atom_site_label_1
_geom_bond_atom_site_label_2
_geom_bond_distance
Ru1 N1 1.978(3)
Ru1 P2 2.2771(7)
Ru1 P3 2.3266(7)
Ru1 P1 2.3281(7)
Ru1 H2H 1.60(4)
Ru1 H1H 1.65(4)
P4 C15 1.863(3)
P4 C16 1.874(3)
P4 C18 1.889(3)
P1 C1 1.875(3)
P1 C8 1.900(3)
P1 C5 1.902(3)
P2 C2 1.843(3)
P2 C14 1.845(3)
P2 C3 1.846(3)
P3 C4 1.862(3)
P3 C12 1.901(3)
P3 C27 1.905(3)
C1 C2 1.537(4)
C1 H1A 0.9900
C1 H1B 0.9900
C3 C4 1.536(4)
C3 H3A 0.9900
C3 H3B 0.9900
C4 H4A 0.9900
C4 H4B 0.9900
C2 H2A 0.9900
C2 H2B 0.9900
C8 C11 1.530(4)
C8 C9 1.531(4)
C8 C10 1.535(4)
C6 C5 1.539(4)
C6 H6A 0.9800
C6 H6B 0.9800
C6 H6C 0.9800
C7 C5 1.539(4)
C7 H7A 0.9800
C7 H7B 0.9800
C7 H7C 0.9800
C12 C13 1.533(4)
C12 C24 1.541(5)
C12 C25 1.542(4)
C10 H10A 0.9800
C10 H10B 0.9800
C10 H10C 0.9800
C5 C26 1.535(4)
C9 H9A 0.9800
C9 H9B 0.9800
C9 H9C 0.9800
C11 H11A 0.9800
C11 H11B 0.9800
C11 H11C 0.9800
C13 H13A 0.9800
C13 H13B 0.9800
C13 H13C 0.9800
C14 C15 1.525(4)
C14 H14A 0.9900
C14 H14B 0.9900
C16 C17 1.523(4)
C16 C22 1.530(4)
C16 C21 1.540(4)
C17 H17A 0.9800
C17 H17B 0.9800
C17 H17C 0.9800
C20 C18 1.530(4)
C20 H20A 0.9800
C20 H20B 0.9800
C20 H20C 0.9800
C15 H15A 0.9900
C15 H15B 0.9900
C18 C23 1.527(4)
C18 C19 1.541(5)
C19 H19A 0.9800
C19 H19B 0.9800
C19 H19C 0.9800
C23 H23A 0.9800
C23 H23B 0.9800
C23 H23C 0.9800
C21 H21A 0.9800
C21 H21B 0.9800
C21 H21C 0.9800
C22 H22A 0.9800
C22 H22B 0.9800
C22 H22C 0.9800
C24 H24A 0.9800
C24 H24B 0.9800
C24 H24C 0.9800
C25 H25A 0.9800
C25 H25B 0.9800
C25 H25C 0.9800
C26 H26A 0.9800
C26 H26B 0.9800
C26 H26C 0.9800
C27 C29 1.526(4)
C27 C28 1.537(4)
C27 C30 1.540(4)
C29 H29A 0.9800
C29 H29B 0.9800
C29 H29C 0.9800
C30 H30A 0.9800
C30 H30B 0.9800
C30 H30C 0.9800
C28 H28A 0.9800
C28 H28B 0.9800
C28 H28C 0.9800
N1 N2 1.111(4)
